data_1557990
loop_
_publ_author_name
'Deolka, Shubham'
'Rivada-Wheelaghan, Orestes'
'Aristiz\'abal, Sandra L.'
'Fayzullin, Robert R.'
'Pal, Shrinwantu'
'Nozaki, Kyoko'
'Khaskin, Eugene'
'Khusnutdinova, Julia R.'

_publ_section_title
;
 Metal--metal cooperative bond activation by heterobimetallic alkyl, aryl,
 and acetylide PtII/CuI complexes
;
_journal_issue 21
_journal_name_full 'Chemical Science'
_journal_page_first 5494
_journal_page_last 5502
_journal_paper_doi 10.1039/D0SC00646G
_journal_volume 11
_journal_year 2020
_chemical_formula_moiety 'C34 H43 Cu N4 O2 P Pt 1+, B F4 1-, 2(C4 H8 O)'
_chemical_formula_sum 'C42 H59 B Cu F4 N4 O4 P Pt'
_chemical_formula_weight 1060.34
_space_group_crystal_system triclinic
_space_group_IT_number 2
_space_group_name_Hall '-P 1'
_space_group_name_H-M_alt 'P -1'
_atom_sites_solution_hydrogens geom
_audit_creation_method SHELXL-2018/3
_audit_update_record
;
2020-01-02 deposited with the CCDC.	2020-04-30 downloaded from the CCDC.
;
_cell_angle_alpha 97.0654(13)
_cell_angle_beta 96.2303(10)
_cell_angle_gamma 94.2103(15)
_cell_formula_units_Z 2
_cell_length_a 11.34455(16)
_cell_length_b 12.7555(3)
_cell_length_c 15.58801(18)
_cell_measurement_reflns_used 71924
_cell_measurement_temperature 95(2)
_cell_measurement_theta_max 74.9090
_cell_measurement_theta_min 2.9080
_cell_volume 2216.70(7)
_computing_cell_refinement 'CrysAlisPro 1.171.39.46 (Rigaku OD, 2018)'
_computing_data_collection 'CrysAlisPro 1.171.39.46 (Rigaku OD, 2018)'
_computing_data_reduction 'CrysAlisPro 1.171.39.46 (Rigaku OD, 2018)'
_computing_molecular_graphics
;
WinGX (Farrugia, 2012); Olex2 (Dolomanov et al., 2009);
ORTEP-3 (Farrugia, 2012); PLATON (Spek, 2009)
;
_computing_publication_material 'enCIFer (Allen, 2004)'
_computing_structure_refinement 'SHELXL-2018/3 (Sheldrick, 2015)'
_computing_structure_solution 'SHELXT-2018/2 (Sheldrick, 2015)'
_diffrn_ambient_temperature 95(2)
_diffrn_measured_fraction_theta_full 0.995
_diffrn_measured_fraction_theta_max 0.991
_diffrn_measurement_device_type 'XtaLAB Pro: Kappa dual offset/far'
_diffrn_measurement_method '\w scans'
_diffrn_radiation_probe x-ray
_diffrn_radiation_type CuK\a
_diffrn_radiation_wavelength 1.54184
_diffrn_reflns_av_R_equivalents 0.0729
_diffrn_reflns_av_unetI/netI 0.0205
_diffrn_reflns_Laue_measured_fraction_full 0.995
_diffrn_reflns_Laue_measured_fraction_max 0.991
_diffrn_reflns_limit_h_max 14
_diffrn_reflns_limit_h_min -14
_diffrn_reflns_limit_k_max 15
_diffrn_reflns_limit_k_min -15
_diffrn_reflns_limit_l_max 19
_diffrn_reflns_limit_l_min -19
_diffrn_reflns_number 141001
_diffrn_reflns_point_group_measured_fraction_full 0.995
_diffrn_reflns_point_group_measured_fraction_max 0.991
_diffrn_reflns_theta_full 67.684
_diffrn_reflns_theta_max 72.342
_diffrn_reflns_theta_min 2.877
_diffrn_source 'microfocus sealed X-ray tube'
_exptl_absorpt_coefficient_mu 7.264
_exptl_absorpt_correction_T_max 1.000
_exptl_absorpt_correction_T_min 0.474
_exptl_absorpt_correction_type gaussian
_exptl_absorpt_process_details
;
CrysAlisPro 1.171.39.46 (Rigaku Oxford Diffraction, 2018).
Numerical absorption correction based on gaussian integration over
a multifaceted crystal model. Empirical absorption correction using
spherical harmonics, frame scaling and detector area scaling,
implemented in SCALE3 ABSPACK scaling algorithm.
;
_exptl_crystal_colour 'pale orange'
_exptl_crystal_density_diffrn 1.589
_exptl_crystal_description plate
_exptl_crystal_F_000 1068
_exptl_crystal_recrystallization_method 'vapor diffusion of pentane into a THF solution at -30\%C'
_exptl_crystal_size_max 0.131
_exptl_crystal_size_mid 0.089
_exptl_crystal_size_min 0.030
_refine_diff_density_max 4.069
_refine_diff_density_min -2.687
_refine_diff_density_rms 0.195
_refine_ls_extinction_method none
_refine_ls_goodness_of_fit_ref 1.044
_refine_ls_hydrogen_treatment constr
_refine_ls_matrix_type full
_refine_ls_number_parameters 893
_refine_ls_number_reflns 8680
_refine_ls_number_restraints 1901
_refine_ls_restrained_S_all 0.964
_refine_ls_R_factor_all 0.0573
_refine_ls_R_factor_gt 0.0558
_refine_ls_shift/su_max 0.001
_refine_ls_shift/su_mean 0.000
_refine_ls_structure_factor_coef Fsqd
_refine_ls_weighting_details 'w=1/[\s^2^(Fo^2^)+(0.1252P)^2^+1.7462P] where P=(Fo^2^+2Fc^2^)/3'
_refine_ls_weighting_scheme calc
_refine_ls_wR_factor_gt 0.1416
_refine_ls_wR_factor_ref 0.1442
_reflns_Friedel_coverage 0.000
_reflns_number_gt 8285
_reflns_number_total 8680
_reflns_threshold_expression 'I > 2\s(I)'
_cod_data_source_file d0sc00646g3.cif
_cod_data_source_block jk620a
_cod_depositor_comments
;Adding full bibliography for 1557987--1557994.cif.

 Adding full bibliography for 1557987--1557994.cif.
;
_cod_original_cell_volume 2216.69(7)
_cod_database_code 1557990
_shelx_shelxl_version_number 2018/3
_shelx_space_group_comment
;
The symmetry employed for this shelxl refinement is uniquely defined
by the following loop, which should always be used as a source of
symmetry information in preference to the above space-group names.
They are only intended as comments.
;
_shelx_estimated_absorpt_t_min 0.450
_shelx_estimated_absorpt_t_max 0.812

loop_
_space_group_symop_operation_xyz
'x, y, z'
'-x, -y, -z'

loop_
_atom_site_label
_atom_site_type_symbol
_atom_site_fract_x
_atom_site_fract_y
_atom_site_fract_z
_atom_site_U_iso_or_equiv
_atom_site_adp_type
_atom_site_occupancy
_atom_site_site_symmetry_order
_atom_site_calc_flag
_atom_site_refinement_flags_posn
_atom_site_refinement_flags_adp
_atom_site_refinement_flags_occupancy
_atom_site_disorder_assembly
_atom_site_disorder_group
Pt1 Pt 0.21811(2) 0.41080(2) 0.27261(2) 0.03392(11) Uani 1 1 d D . . . .
Cu1 Cu 0.30705(6) 0.64894(6) 0.30918(5) 0.04122(19) Uani 1 1 d D . . . .
N3 N 0.1291(4) 0.6799(3) 0.2998(3) 0.0399(8) Uani 1 1 d D . . . .
C32 C 0.1100(5) 0.7638(4) 0.3558(4) 0.0454(11) Uani 1 1 d D . . . .
C41 C -0.0591(5) 0.3159(4) 0.3267(3) 0.0434(11) Uani 1 1 d D . . . .
P1 P 0.0995(7) 0.2851(6) 0.3163(6) 0.0342(14) Uani 0.510(13) 1 d D U P A 1
O1 O 0.1586(11) 0.2804(9) 0.4180(7) 0.037(2) Uani 0.510(13) 1 d D U P A 1
N11 N 0.3538(19) 0.6167(11) 0.4392(8) 0.042(3) Uani 0.510(13) 1 d D U P A 1
N12 N 0.274(2) 0.4401(12) 0.4193(7) 0.035(3) Uani 0.510(13) 1 d D U P A 1
C11 C 0.4253(13) 0.8033(12) 0.4443(10) 0.046(3) Uani 0.510(13) 1 d D U P A 1
H11A H 0.502843 0.807426 0.420704 0.055 Uiso 0.510(13) 1 calc R U P A 1
H11B H 0.424923 0.865816 0.488692 0.055 Uiso 0.510(13) 1 calc R U P A 1
C12 C 0.4119(16) 0.7061(13) 0.4855(8) 0.045(3) Uani 0.510(13) 1 d D U P A 1
C13 C 0.4602(12) 0.7028(14) 0.5731(8) 0.045(3) Uani 0.510(13) 1 d D U P A 1
H13 H 0.503816 0.763647 0.606150 0.054 Uiso 0.510(13) 1 calc R U P A 1
C14 C 0.4440(11) 0.6153(14) 0.6081(8) 0.043(3) Uani 0.510(13) 1 d D U P A 1
H14 H 0.476656 0.613544 0.666604 0.052 Uiso 0.510(13) 1 calc R U P A 1
C15 C 0.3802(13) 0.5246(13) 0.5615(7) 0.040(2) Uani 0.510(13) 1 d D U P A 1
C16 C 0.3512(12) 0.4292(14) 0.5966(8) 0.043(2) Uani 0.510(13) 1 d D U P A 1
H16 H 0.382692 0.422032 0.654368 0.052 Uiso 0.510(13) 1 calc R U P A 1
C17 C 0.2796(12) 0.3489(13) 0.5487(8) 0.040(2) Uani 0.510(13) 1 d D U P A 1
H17 H 0.258787 0.286027 0.572539 0.048 Uiso 0.510(13) 1 calc R U P A 1
C18 C 0.2360(14) 0.3610(12) 0.4613(7) 0.036(2) Uani 0.510(13) 1 d D U P A 1
C19 C 0.334(2) 0.5261(12) 0.4724(8) 0.041(2) Uani 0.510(13) 1 d D U P A 1
N2 N 0.3284(10) 0.8057(8) 0.3732(8) 0.042(3) Uani 0.510(13) 1 d D U P A 1
C21 C 0.3512(16) 0.8953(10) 0.3242(11) 0.049(3) Uani 0.510(13) 1 d D U P A 1
H21A H 0.430042 0.892777 0.304309 0.074 Uiso 0.510(13) 1 calc R U P A 1
H21B H 0.348177 0.962151 0.362021 0.074 Uiso 0.510(13) 1 calc R U P A 1
H21C H 0.290449 0.890527 0.273833 0.074 Uiso 0.510(13) 1 calc R U P A 1
C31 C 0.2163(10) 0.8196(13) 0.4133(10) 0.044(4) Uani 0.510(13) 1 d D U P A 1
H31A H 0.205392 0.896139 0.424679 0.053 Uiso 0.510(13) 1 calc R U P A 1
H31B H 0.222653 0.791284 0.469875 0.053 Uiso 0.510(13) 1 calc R U P A 1
C51 C 0.1117(12) 0.1452(9) 0.2720(11) 0.046(3) Uani 0.510(13) 1 d D U P A 1
C52 C 0.0813(14) 0.0656(10) 0.3328(12) 0.053(3) Uani 0.510(13) 1 d D U P A 1
H52A H 0.114341 0.093904 0.392558 0.079 Uiso 0.510(13) 1 calc R U P A 1
H52B H 0.115307 -0.001055 0.315376 0.079 Uiso 0.510(13) 1 calc R U P A 1
H52C H -0.005377 0.052716 0.329672 0.079 Uiso 0.510(13) 1 calc R U P A 1
C53 C 0.2452(13) 0.1386(15) 0.2593(13) 0.062(4) Uani 0.510(13) 1 d D U P A 1
H53A H 0.266399 0.183953 0.215956 0.093 Uiso 0.510(13) 1 calc R U P A 1
H53B H 0.258788 0.065067 0.239199 0.093 Uiso 0.510(13) 1 calc R U P A 1
H53C H 0.294641 0.162521 0.314808 0.093 Uiso 0.510(13) 1 calc R U P A 1
C54 C 0.0319(16) 0.1182(12) 0.1841(11) 0.060(3) Uani 0.510(13) 1 d D U P A 1
H54A H -0.051841 0.112688 0.194523 0.089 Uiso 0.510(13) 1 calc R U P A 1
H54B H 0.051221 0.050440 0.154421 0.089 Uiso 0.510(13) 1 calc R U P A 1
H54C H 0.045703 0.174215 0.147728 0.089 Uiso 0.510(13) 1 calc R U P A 1
P1' P 0.0887(7) 0.2807(7) 0.2964(6) 0.0367(16) Uani 0.490(13) 1 d D U P A 2
O1' O 0.1489(13) 0.2549(10) 0.3944(8) 0.042(2) Uani 0.490(13) 1 d D U P A 2
N11' N 0.345(2) 0.5947(11) 0.4387(7) 0.039(3) Uani 0.490(13) 1 d D U P A 2
N12' N 0.256(2) 0.4238(13) 0.4160(7) 0.037(3) Uani 0.490(13) 1 d D U P A 2
C11' C 0.4245(13) 0.7772(13) 0.4653(10) 0.047(3) Uani 0.490(13) 1 d D U P A 2
H11C H 0.503064 0.783708 0.443456 0.056 Uiso 0.490(13) 1 calc R U P A 2
H11D H 0.424809 0.833715 0.514960 0.056 Uiso 0.490(13) 1 calc R U P A 2
C12' C 0.4070(15) 0.6735(13) 0.4959(8) 0.041(3) Uani 0.490(13) 1 d D U P A 2
C13' C 0.4514(14) 0.6586(15) 0.5828(9) 0.048(3) Uani 0.490(13) 1 d D U P A 2
H13' H 0.494986 0.715776 0.620599 0.058 Uiso 0.490(13) 1 calc R U P A 2
C14' C 0.4324(12) 0.5666(15) 0.6105(8) 0.044(3) Uani 0.490(13) 1 d D U P A 2
H14' H 0.463719 0.557035 0.667808 0.053 Uiso 0.490(13) 1 calc R U P A 2
C15' C 0.3664(13) 0.4827(13) 0.5564(7) 0.039(2) Uani 0.490(13) 1 d D U P A 2
C16' C 0.3333(13) 0.3817(14) 0.5817(8) 0.040(3) Uani 0.490(13) 1 d D U P A 2
H16' H 0.362273 0.367010 0.638109 0.048 Uiso 0.490(13) 1 calc R U P A 2
C17' C 0.2625(13) 0.3070(13) 0.5280(9) 0.041(2) Uani 0.490(13) 1 d D U P A 2
H17' H 0.237766 0.241173 0.546009 0.049 Uiso 0.490(13) 1 calc R U P A 2
C18' C 0.2262(16) 0.3307(13) 0.4431(9) 0.041(3) Uani 0.490(13) 1 d D U P A 2
C19' C 0.326(2) 0.5001(12) 0.4689(8) 0.039(3) Uani 0.490(13) 1 d D U P A 2
N2' N 0.3308(11) 0.7930(9) 0.3953(9) 0.046(3) Uani 0.490(13) 1 d D U P A 2
C21' C 0.3628(15) 0.8908(11) 0.3594(11) 0.048(3) Uani 0.490(13) 1 d D U P A 2
H21D H 0.442373 0.888318 0.340651 0.072 Uiso 0.490(13) 1 calc R U P A 2
H21E H 0.362704 0.951890 0.404233 0.072 Uiso 0.490(13) 1 calc R U P A 2
H21F H 0.304860 0.897699 0.309499 0.072 Uiso 0.490(13) 1 calc R U P A 2
C31' C 0.2130(11) 0.7967(15) 0.4284(9) 0.048(4) Uani 0.490(13) 1 d D U P A 2
H31C H 0.205079 0.869633 0.455960 0.057 Uiso 0.490(13) 1 calc R U P A 2
H31D H 0.208467 0.748788 0.473513 0.057 Uiso 0.490(13) 1 calc R U P A 2
C51' C 0.0906(12) 0.1463(9) 0.2385(11) 0.044(3) Uani 0.490(13) 1 d D U P A 2
C52' C 0.0558(14) 0.0565(11) 0.2894(12) 0.054(3) Uani 0.490(13) 1 d D U P A 2
H52D H 0.084271 0.076915 0.351229 0.081 Uiso 0.490(13) 1 calc R U P A 2
H52E H 0.091806 -0.007569 0.267575 0.081 Uiso 0.490(13) 1 calc R U P A 2
H52F H -0.031034 0.042331 0.282033 0.081 Uiso 0.490(13) 1 calc R U P A 2
C53' C 0.2203(12) 0.1359(13) 0.2195(12) 0.051(3) Uani 0.490(13) 1 d D U P A 2
H53D H 0.241001 0.185156 0.178829 0.077 Uiso 0.490(13) 1 calc R U P A 2
H53E H 0.228389 0.063094 0.193662 0.077 Uiso 0.490(13) 1 calc R U P A 2
H53F H 0.273985 0.152744 0.273918 0.077 Uiso 0.490(13) 1 calc R U P A 2
C54' C 0.0066(13) 0.1310(12) 0.1518(11) 0.051(3) Uani 0.490(13) 1 d D U P A 2
H54D H -0.076133 0.120421 0.163970 0.076 Uiso 0.490(13) 1 calc R U P A 2
H54E H 0.026160 0.068763 0.114341 0.076 Uiso 0.490(13) 1 calc R U P A 2
H54F H 0.016508 0.194049 0.122327 0.076 Uiso 0.490(13) 1 calc R U P A 2
O2 O 0.7770(4) 0.7605(4) 0.0483(3) 0.0714(14) Uani 1 1 d . . . . .
C1 C 0.3435(4) 0.5160(4) 0.2412(3) 0.0347(9) Uani 1 1 d . . . . .
C2 C 0.4158(4) 0.5783(4) 0.2180(3) 0.0355(9) Uani 1 1 d . . . . .
C3 C 0.5088(4) 0.6273(4) 0.1751(3) 0.0332(9) Uani 1 1 d . . . . .
C4 C 0.5578(5) 0.5692(4) 0.1074(3) 0.0441(11) Uani 1 1 d . . . . .
H4 H 0.530388 0.496815 0.089761 0.053 Uiso 1 1 calc R U . . .
C5 C 0.6455(5) 0.6160(5) 0.0659(3) 0.0523(14) Uani 1 1 d . . . . .
H5 H 0.676501 0.575982 0.019269 0.063 Uiso 1 1 calc R U . . .
C6 C 0.6884(5) 0.7207(5) 0.0917(3) 0.0480(12) Uani 1 1 d . . . . .
C7 C 0.6424(5) 0.7793(4) 0.1585(3) 0.0453(11) Uani 1 1 d . . . . .
H7 H 0.670849 0.851387 0.176475 0.054 Uiso 1 1 calc R U . . .
C8 C 0.5536(4) 0.7313(4) 0.1993(3) 0.0411(10) Uani 1 1 d . . . . .
H8 H 0.522779 0.771916 0.245632 0.049 Uiso 1 1 calc R U . . .
C9 C 0.8234(8) 0.8677(7) 0.0748(5) 0.082(3) Uani 1 1 d . . . . .
H9A H 0.884921 0.886494 0.038407 0.123 Uiso 1 1 calc R U . . .
H9B H 0.858123 0.876096 0.135850 0.123 Uiso 1 1 calc R U . . .
H9C H 0.759077 0.914460 0.068314 0.123 Uiso 1 1 calc R U . . .
C10 C 0.1646(6) 0.3833(5) 0.1380(3) 0.0511(14) Uani 1 1 d . . . . .
H10A H 0.189004 0.446026 0.111503 0.077 Uiso 1 1 calc R U . . .
H10B H 0.077790 0.369143 0.127409 0.077 Uiso 1 1 calc R U . . .
H10C H 0.201911 0.322037 0.112256 0.077 Uiso 1 1 calc R U . . .
C33 C -0.0014(5) 0.8023(4) 0.3577(4) 0.0463(11) Uani 1 1 d . . . . .
H33 H -0.012878 0.861880 0.397955 0.056 Uiso 1 1 calc R U . . .
C34 C -0.0960(5) 0.7510(5) 0.2989(4) 0.0493(12) Uani 1 1 d . . . . .
H34 H -0.173195 0.775281 0.298298 0.059 Uiso 1 1 calc R U . . .
C35 C -0.0757(5) 0.6655(5) 0.2424(4) 0.0471(11) Uani 1 1 d . . . . .
H35 H -0.138863 0.629534 0.202022 0.057 Uiso 1 1 calc R U . . .
C36 C 0.0374(5) 0.6317(4) 0.2443(3) 0.0430(10) Uani 1 1 d . . . . .
H36 H 0.050561 0.572061 0.204733 0.052 Uiso 1 1 calc R U . . .
C42 C -0.0417(5) 0.4140(5) 0.3971(4) 0.0495(12) Uani 1 1 d . . . . .
H42A H -0.009878 0.393189 0.452918 0.074 Uiso 1 1 calc R U . . .
H42B H -0.118459 0.443122 0.402845 0.074 Uiso 1 1 calc R U . . .
H42C H 0.014164 0.467814 0.380168 0.074 Uiso 1 1 calc R U . . .
C43 C -0.1330(5) 0.2272(5) 0.3582(5) 0.0589(15) Uani 1 1 d . . . . .
H43A H -0.154572 0.169213 0.310406 0.088 Uiso 1 1 calc R U . . .
H43B H -0.205537 0.254272 0.377881 0.088 Uiso 1 1 calc R U . . .
H43C H -0.086649 0.200942 0.406623 0.088 Uiso 1 1 calc R U . . .
C44 C -0.1214(5) 0.3468(5) 0.2430(4) 0.0502(12) Uani 1 1 d . . . . .
H44A H -0.076260 0.408209 0.226511 0.075 Uiso 1 1 calc R U . . .
H44B H -0.201931 0.365045 0.252309 0.075 Uiso 1 1 calc R U . . .
H44C H -0.126200 0.287167 0.196332 0.075 Uiso 1 1 calc R U . . .
F14 F 0.3470(3) 0.9544(3) 0.6038(2) 0.0584(8) Uani 1 1 d D U . . .
B1 B 0.2704(6) 1.0325(6) 0.6227(4) 0.0430(13) Uani 0.892(8) 1 d D U P B 1
F11 F 0.2310(3) 1.0234(3) 0.7040(2) 0.0508(10) Uani 0.892(8) 1 d D U P B 1
F12 F 0.1739(4) 1.0208(7) 0.5587(5) 0.0556(14) Uani 0.892(8) 1 d D U P B 1
F13 F 0.3308(8) 1.1314(4) 0.6275(5) 0.0594(16) Uani 0.892(8) 1 d D U P B 1
B1' B 0.287(2) 1.0403(18) 0.5808(16) 0.049(4) Uani 0.108(8) 1 d D U P B 2
F11' F 0.317(3) 1.065(2) 0.5002(15) 0.060(7) Uani 0.108(8) 1 d D U P B 2
F12' F 0.165(2) 1.015(4) 0.575(4) 0.042(7) Uani 0.108(8) 1 d D U P B 2
F13' F 0.321(6) 1.1276(19) 0.642(2) 0.047(7) Uani 0.108(8) 1 d D U P B 2
O1S O 0.5396(8) 0.2297(7) 0.2184(5) 0.090(2) Uani 0.796(13) 1 d D U P C 1
C11S C 0.5806(18) 0.1296(12) 0.1998(10) 0.103(4) Uani 0.796(13) 1 d D U P C 1
H11E H 0.662859 0.137547 0.184366 0.124 Uiso 0.796(13) 1 calc R U P C 1
H11F H 0.581728 0.092294 0.251933 0.124 Uiso 0.796(13) 1 calc R U P C 1
C12S C 0.5095(14) 0.0727(10) 0.1335(9) 0.093(3) Uani 0.796(13) 1 d D U P C 1
H12A H 0.446446 0.029005 0.155487 0.111 Uiso 0.796(13) 1 calc R U P C 1
H12B H 0.555817 0.025211 0.097833 0.111 Uiso 0.796(13) 1 calc R U P C 1
C13S C 0.4541(13) 0.1548(12) 0.0791(8) 0.087(3) Uani 0.796(13) 1 d D U P C 1
H13A H 0.484416 0.152251 0.021681 0.104 Uiso 0.796(13) 1 calc R U P C 1
H13B H 0.366146 0.143753 0.070454 0.104 Uiso 0.796(13) 1 calc R U P C 1
C14S C 0.4974(10) 0.2579(8) 0.1371(7) 0.072(2) Uani 0.796(13) 1 d D U P C 1
H14A H 0.561920 0.296400 0.112381 0.086 Uiso 0.796(13) 1 calc R U P C 1
H14B H 0.431410 0.303928 0.142762 0.086 Uiso 0.796(13) 1 calc R U P C 1
O2S O 0.483(3) 0.103(3) 0.077(2) 0.102(6) Uani 0.204(13) 1 d D U P C 2
C21S C 0.591(4) 0.091(3) 0.126(3) 0.095(5) Uani 0.204(13) 1 d D U P C 2
H21G H 0.591559 0.017096 0.140065 0.114 Uiso 0.204(13) 1 calc R U P C 2
H21H H 0.658031 0.104285 0.091896 0.114 Uiso 0.204(13) 1 calc R U P C 2
C22S C 0.604(6) 0.159(4) 0.200(3) 0.090(5) Uani 0.204(13) 1 d D U P C 2
H22A H 0.689156 0.176776 0.221772 0.108 Uiso 0.204(13) 1 calc R U P C 2
H22B H 0.562857 0.129285 0.245295 0.108 Uiso 0.204(13) 1 calc R U P C 2
C23S C 0.546(5) 0.258(3) 0.173(3) 0.088(5) Uani 0.204(13) 1 d D U P C 2
H23A H 0.497564 0.287883 0.217783 0.105 Uiso 0.204(13) 1 calc R U P C 2
H23B H 0.606900 0.313744 0.163221 0.105 Uiso 0.204(13) 1 calc R U P C 2
C24S C 0.469(5) 0.212(3) 0.089(3) 0.089(6) Uani 0.204(13) 1 d D U P C 2
H24A H 0.384689 0.224016 0.093503 0.107 Uiso 0.204(13) 1 calc R U P C 2
H24B H 0.494999 0.245856 0.039556 0.107 Uiso 0.204(13) 1 calc R U P C 2
O3S O -0.1618(15) 0.1174(13) -0.0689(12) 0.102(3) Uani 0.425(3) 1 d D U P D 1
C31S C -0.1024(17) 0.2156(16) -0.0823(14) 0.088(3) Uani 0.425(3) 1 d D U P D 1
H31E H -0.089458 0.213434 -0.144218 0.106 Uiso 0.425(3) 1 calc R U P D 1
H31F H -0.023723 0.226955 -0.046596 0.106 Uiso 0.425(3) 1 calc R U P D 1
C32S C -0.176(2) 0.3053(14) -0.0572(17) 0.086(4) Uani 0.425(3) 1 d D U P D 1
H32A H -0.130778 0.357503 -0.010907 0.104 Uiso 0.425(3) 1 calc R U P D 1
H32B H -0.199335 0.341755 -0.108140 0.104 Uiso 0.425(3) 1 calc R U P D 1
C33S C -0.2843(18) 0.2557(17) -0.0249(16) 0.094(4) Uani 0.425(3) 1 d D U P D 1
H33A H -0.357290 0.286135 -0.047726 0.112 Uiso 0.425(3) 1 calc R U P D 1
H33B H -0.276859 0.265774 0.039480 0.112 Uiso 0.425(3) 1 calc R U P D 1
C34S C -0.2861(17) 0.1395(17) -0.0605(18) 0.103(4) Uani 0.425(3) 1 d D U P D 1
H34A H -0.320327 0.094544 -0.020336 0.124 Uiso 0.425(3) 1 calc R U P D 1
H34B H -0.334917 0.124396 -0.117933 0.124 Uiso 0.425(3) 1 calc R U P D 1
O4S O -0.218(2) 0.1263(15) -0.0294(13) 0.100(4) Uani 0.365(3) 1 d D U P E 2
C41S C -0.244(3) 0.1764(18) -0.1064(15) 0.098(4) Uani 0.365(3) 1 d D U P E 2
H41A H -0.323590 0.150621 -0.136734 0.118 Uiso 0.365(3) 1 calc R U P E 2
H41B H -0.183619 0.162431 -0.147073 0.118 Uiso 0.365(3) 1 calc R U P E 2
C42S C -0.238(2) 0.2933(17) -0.0726(16) 0.091(4) Uani 0.365(3) 1 d D U P E 2
H42D H -0.231197 0.337554 -0.120082 0.109 Uiso 0.365(3) 1 calc R U P E 2
H42E H -0.308374 0.310480 -0.043221 0.109 Uiso 0.365(3) 1 calc R U P E 2
C43S C -0.126(2) 0.3080(16) -0.0089(16) 0.091(4) Uani 0.365(3) 1 d D U P E 2
H43D H -0.131236 0.364138 0.039980 0.109 Uiso 0.365(3) 1 calc R U P E 2
H43E H -0.054854 0.325947 -0.037854 0.109 Uiso 0.365(3) 1 calc R U P E 2
C44S C -0.122(2) 0.1998(15) 0.0218(14) 0.087(4) Uani 0.365(3) 1 d D U P E 2
H44D H -0.043915 0.172361 0.014196 0.104 Uiso 0.365(3) 1 calc R U P E 2
H44E H -0.132420 0.205717 0.084440 0.104 Uiso 0.365(3) 1 calc R U P E 2
O5S O -0.228(3) 0.209(2) 0.0335(16) 0.093(4) Uani 0.210(3) 1 d D U P F 3
C51S C -0.239(4) 0.308(3) 0.001(2) 0.091(4) Uani 0.210(3) 1 d D U P F 3
H51A H -0.206503 0.367265 0.047031 0.109 Uiso 0.210(3) 1 calc R U P F 3
H51B H -0.324443 0.317460 -0.015253 0.109 Uiso 0.210(3) 1 calc R U P F 3
C52S C -0.172(5) 0.310(3) -0.077(3) 0.091(4) Uani 0.210(3) 1 d D U P F 3
H52G H -0.088322 0.337940 -0.059425 0.109 Uiso 0.210(3) 1 calc R U P F 3
H52H H -0.209713 0.353808 -0.118674 0.109 Uiso 0.210(3) 1 calc R U P F 3
C53S C -0.182(5) 0.195(3) -0.115(2) 0.095(4) Uani 0.210(3) 1 d D U P F 3
H53G H -0.115951 0.178795 -0.150249 0.114 Uiso 0.210(3) 1 calc R U P F 3
H53H H -0.258943 0.173006 -0.151303 0.114 Uiso 0.210(3) 1 calc R U P F 3
C54S C -0.172(5) 0.142(3) -0.032(2) 0.097(4) Uani 0.210(3) 1 d D U P F 3
H54G H -0.212525 0.069914 -0.043537 0.116 Uiso 0.210(3) 1 calc R U P F 3
H54H H -0.086847 0.137328 -0.011350 0.116 Uiso 0.210(3) 1 calc R U P F 3

loop_
_atom_site_aniso_label
_atom_site_aniso_U_11
_atom_site_aniso_U_22
_atom_site_aniso_U_33
_atom_site_aniso_U_23
_atom_site_aniso_U_13
_atom_site_aniso_U_12
Pt1 0.03801(15) 0.03460(16) 0.03185(14) 0.00719(9) 0.01178(9) 0.00506(9)
Cu1 0.0411(4) 0.0426(4) 0.0401(4) -0.0035(3) 0.0155(3) 0.0039(3)
N3 0.042(2) 0.040(2) 0.041(2) 0.0078(17) 0.0119(16) 0.0064(17)
C32 0.043(2) 0.041(3) 0.054(3) 0.003(2) 0.018(2) 0.002(2)
C41 0.045(3) 0.041(3) 0.047(3) 0.007(2) 0.014(2) 0.008(2)
P1 0.039(2) 0.0327(19) 0.034(3) 0.0089(17) 0.0149(19) 0.0067(13)
O1 0.039(4) 0.043(5) 0.035(5) 0.022(4) 0.009(4) 0.005(4)
N11 0.028(5) 0.060(5) 0.036(5) 0.000(4) 0.008(4) 0.000(4)
N12 0.028(7) 0.060(5) 0.019(4) 0.017(3) 0.000(3) -0.002(4)
C11 0.040(4) 0.051(6) 0.045(6) -0.010(4) 0.020(4) -0.006(4)
C12 0.035(5) 0.060(6) 0.038(4) -0.006(4) 0.011(4) -0.001(5)
C13 0.033(4) 0.056(6) 0.043(4) -0.008(4) 0.008(3) 0.006(5)
C14 0.034(4) 0.056(7) 0.037(5) -0.008(5) 0.007(4) 0.008(5)
C15 0.036(5) 0.055(6) 0.030(4) 0.001(4) 0.004(3) 0.007(5)
C16 0.038(5) 0.057(6) 0.036(5) 0.004(4) 0.009(4) 0.008(5)
C17 0.040(5) 0.050(6) 0.032(5) 0.012(4) 0.003(4) 0.008(5)
C18 0.033(4) 0.051(5) 0.029(4) 0.012(4) 0.011(3) 0.010(4)
C19 0.027(5) 0.064(5) 0.032(4) 0.004(4) 0.008(3) 0.006(5)
N2 0.036(4) 0.047(5) 0.045(5) 0.000(4) 0.023(3) 0.004(4)
C21 0.059(7) 0.044(6) 0.048(7) -0.002(5) 0.033(6) 0.004(5)
C31 0.043(5) 0.039(7) 0.053(6) -0.003(5) 0.028(4) 0.004(4)
C51 0.052(6) 0.035(5) 0.053(6) 0.008(4) 0.016(5) 0.004(4)
C52 0.057(7) 0.033(6) 0.075(8) 0.022(6) 0.023(7) 0.003(5)
C53 0.058(7) 0.047(7) 0.086(11) 0.010(8) 0.033(7) 0.010(6)
C54 0.081(8) 0.046(7) 0.055(7) 0.001(6) 0.012(6) 0.022(6)
P1' 0.040(2) 0.038(2) 0.036(4) 0.0121(19) 0.0113(19) 0.0042(14)
O1' 0.047(4) 0.048(5) 0.033(4) 0.012(4) 0.011(4) 0.009(4)
N11' 0.029(5) 0.058(5) 0.026(4) -0.010(4) 0.006(4) 0.000(5)
N12' 0.019(6) 0.065(5) 0.027(5) 0.012(4) 0.002(3) 0.002(4)
C11' 0.036(4) 0.056(6) 0.044(6) -0.013(5) 0.016(4) -0.007(5)
C12' 0.027(4) 0.057(5) 0.035(4) -0.014(4) 0.007(4) 0.001(5)
C13' 0.041(5) 0.061(7) 0.037(5) -0.012(5) 0.004(4) 0.001(6)
C14' 0.035(5) 0.064(6) 0.031(4) -0.008(5) 0.002(3) 0.010(5)
C15' 0.031(4) 0.059(6) 0.026(4) 0.000(4) 0.004(3) 0.006(5)
C16' 0.042(6) 0.057(6) 0.024(5) 0.009(5) 0.003(4) 0.012(5)
C17' 0.039(5) 0.050(6) 0.039(5) 0.012(4) 0.011(4) 0.007(5)
C18' 0.036(5) 0.058(6) 0.032(5) 0.013(4) 0.010(4) 0.009(5)
C19' 0.030(5) 0.069(5) 0.018(4) 0.004(4) 0.005(3) 0.007(5)
N2' 0.042(4) 0.046(5) 0.047(6) -0.009(4) 0.022(4) -0.005(4)
C21' 0.050(6) 0.047(6) 0.046(7) -0.011(5) 0.024(6) -0.006(4)
C31' 0.043(5) 0.048(8) 0.050(7) -0.010(6) 0.024(4) -0.006(5)
C51' 0.042(5) 0.035(5) 0.056(6) 0.007(5) 0.008(5) 0.005(4)
C52' 0.059(7) 0.052(7) 0.058(8) 0.020(6) 0.021(6) 0.007(5)
C53' 0.049(6) 0.038(6) 0.072(9) 0.008(7) 0.031(6) 0.007(5)
C54' 0.054(7) 0.042(7) 0.053(7) 0.003(6) 0.000(5) 0.000(5)
O2 0.071(3) 0.093(4) 0.044(2) -0.005(2) 0.0254(19) -0.037(3)
C1 0.035(2) 0.037(3) 0.034(2) 0.0056(18) 0.0106(17) 0.0022(18)
C2 0.040(2) 0.040(3) 0.0271(19) 0.0021(17) 0.0076(16) 0.0073(18)
C3 0.035(2) 0.041(2) 0.0240(18) 0.0054(16) 0.0051(15) 0.0016(17)
C4 0.049(3) 0.045(3) 0.038(2) -0.002(2) 0.015(2) -0.002(2)
C5 0.051(3) 0.065(4) 0.039(2) -0.007(2) 0.019(2) -0.007(3)
C6 0.052(3) 0.059(3) 0.030(2) 0.002(2) 0.0102(19) -0.016(2)
C7 0.054(3) 0.044(3) 0.037(2) 0.005(2) 0.009(2) -0.010(2)
C8 0.048(3) 0.044(3) 0.031(2) 0.0005(18) 0.0104(18) 0.000(2)
C9 0.095(5) 0.091(6) 0.051(3) 0.001(3) 0.022(3) -0.051(5)
C10 0.060(3) 0.062(4) 0.027(2) -0.007(2) 0.007(2) -0.006(3)
C33 0.048(3) 0.039(3) 0.057(3) 0.008(2) 0.024(2) 0.008(2)
C34 0.047(3) 0.052(3) 0.056(3) 0.021(2) 0.016(2) 0.016(2)
C35 0.045(3) 0.049(3) 0.049(3) 0.014(2) 0.002(2) 0.010(2)
C36 0.047(3) 0.044(3) 0.041(2) 0.010(2) 0.0079(19) 0.012(2)
C42 0.046(3) 0.057(3) 0.046(3) 0.004(2) 0.011(2) 0.013(2)
C43 0.045(3) 0.055(4) 0.086(4) 0.024(3) 0.028(3) 0.011(2)
C44 0.046(3) 0.053(3) 0.050(3) 0.005(2) 0.006(2) 0.000(2)
F14 0.0593(18) 0.060(2) 0.0576(19) -0.0029(15) 0.0120(15) 0.0233(15)
B1 0.044(3) 0.043(3) 0.041(3) -0.002(2) 0.009(2) 0.006(2)
F11 0.060(2) 0.049(2) 0.0425(18) -0.0037(14) 0.0135(14) 0.0037(16)
F12 0.050(2) 0.069(3) 0.044(3) -0.006(2) -0.0009(18) 0.010(2)
F13 0.054(3) 0.051(2) 0.072(3) -0.005(2) 0.021(2) -0.0032(19)
B1' 0.045(8) 0.053(8) 0.051(9) 0.001(7) 0.016(8) 0.009(7)
F11' 0.062(15) 0.062(16) 0.052(11) -0.003(9) 0.020(10) -0.013(12)
F12' 0.045(8) 0.042(13) 0.044(15) 0.010(11) 0.018(9) 0.007(8)
F13' 0.048(14) 0.052(9) 0.043(11) 0.009(9) 0.007(12) 0.007(10)
O1S 0.114(5) 0.089(5) 0.058(4) -0.017(3) -0.003(4) 0.022(4)
C11S 0.130(8) 0.100(7) 0.075(5) 0.009(5) -0.021(5) 0.036(6)
C12S 0.114(7) 0.071(6) 0.092(6) 0.004(5) 0.002(6) 0.022(5)
C13S 0.111(6) 0.085(7) 0.061(5) -0.001(5) -0.009(4) 0.031(6)
C14S 0.084(6) 0.066(5) 0.070(5) 0.008(4) 0.020(4) 0.018(4)
O2S 0.128(10) 0.091(10) 0.080(9) -0.002(9) -0.010(9) 0.025(10)
C21S 0.118(10) 0.084(9) 0.079(9) -0.003(8) -0.006(9) 0.026(9)
C22S 0.115(10) 0.081(9) 0.070(8) 0.004(8) -0.011(8) 0.022(9)
C23S 0.114(9) 0.082(8) 0.065(9) 0.005(8) -0.003(8) 0.025(8)
C24S 0.109(10) 0.089(10) 0.068(10) 0.005(9) -0.004(9) 0.025(10)
O3S 0.116(7) 0.101(7) 0.096(8) 0.015(6) 0.037(7) 0.009(6)
C31S 0.092(7) 0.100(7) 0.076(7) 0.031(6) 0.005(6) 0.014(6)
C32S 0.092(8) 0.104(7) 0.068(8) 0.035(6) 0.000(7) 0.014(6)
C33S 0.095(8) 0.112(7) 0.079(7) 0.029(6) 0.011(6) 0.016(7)
C34S 0.107(8) 0.115(7) 0.090(8) 0.018(7) 0.022(7) 0.001(7)
O4S 0.114(8) 0.107(7) 0.080(7) 0.021(6) 0.004(6) 0.003(7)
C41S 0.105(8) 0.112(7) 0.078(7) 0.026(6) -0.002(7) 0.003(7)
C42S 0.091(9) 0.110(7) 0.074(7) 0.034(6) -0.004(7) 0.010(8)
C43S 0.096(8) 0.106(7) 0.071(7) 0.031(6) -0.007(7) 0.010(7)
C44S 0.094(8) 0.099(8) 0.070(8) 0.028(7) -0.001(7) 0.016(7)
O5S 0.106(9) 0.105(8) 0.074(8) 0.028(7) 0.009(7) 0.010(8)
C51S 0.093(10) 0.107(8) 0.075(9) 0.030(7) 0.004(8) 0.013(8)
C52S 0.095(9) 0.108(7) 0.074(8) 0.029(7) 0.002(8) 0.013(8)
C53S 0.101(9) 0.109(8) 0.076(7) 0.023(6) 0.008(7) 0.007(8)
C54S 0.110(9) 0.105(8) 0.078(8) 0.023(7) 0.012(8) 0.006(8)

loop_
_atom_type_symbol
_atom_type_description
_atom_type_scat_dispersion_real
_atom_type_scat_dispersion_imag
_atom_type_scat_source
C C 0.0181 0.0091 'International Tables Vol C Tables 4.2.6.8 and 6.1.1.4'
H H 0.0000 0.0000 'International Tables Vol C Tables 4.2.6.8 and 6.1.1.4'
B B 0.0090 0.0039 'International Tables Vol C Tables 4.2.6.8 and 6.1.1.4'
N N 0.0311 0.0180 'International Tables Vol C Tables 4.2.6.8 and 6.1.1.4'
O O 0.0492 0.0322 'International Tables Vol C Tables 4.2.6.8 and 6.1.1.4'
F F 0.0727 0.0534 'International Tables Vol C Tables 4.2.6.8 and 6.1.1.4'
P P 0.2955 0.4335 'International Tables Vol C Tables 4.2.6.8 and 6.1.1.4'
Cu Cu -1.9646 0.5888 'International Tables Vol C Tables 4.2.6.8 and 6.1.1.4'
Pt Pt -4.5932 6.9264 'International Tables Vol C Tables 4.2.6.8 and 6.1.1.4'

loop_
_geom_angle_atom_site_label_1
_geom_angle_atom_site_label_2
_geom_angle_atom_site_label_3
_geom_angle
_geom_angle_site_symmetry_1
_geom_angle_site_symmetry_3
_geom_angle_publ_flag
C1 Pt1 C10 84.5(2) . . ?
C1 Pt1 N12' 103.0(4) . . ?
C10 Pt1 N12' 172.5(4) . . ?
C1 Pt1 P1' 173.2(3) . . ?
C10 Pt1 P1' 91.7(3) . . ?
N12' Pt1 P1' 80.8(4) . . ?
C1 Pt1 P1 172.5(3) . . ?
C10 Pt1 P1 99.8(3) . . ?
C1 Pt1 N12 96.1(4) . . ?
C10 Pt1 N12 179.3(6) . . ?
P1 Pt1 N12 79.6(4) . . ?
C1 Pt1 Cu1 38.95(14) . . ?
C10 Pt1 Cu1 104.59(19) . . ?
N12' Pt1 Cu1 81.7(4) . . ?
P1' Pt1 Cu1 147.9(2) . . ?
P1 Pt1 Cu1 143.5(2) . . ?
N12 Pt1 Cu1 75.7(3) . . ?
C1 Cu1 N3 116.20(18) . . ?
C1 Cu1 N2 160.2(4) . . ?
N3 Cu1 N2 81.4(3) . . ?
C1 Cu1 N2' 160.5(4) . . ?
N3 Cu1 N2' 83.3(4) . . ?
C1 Cu1 N11 101.1(5) . . ?
N3 Cu1 N11 106.5(7) . . ?
N2 Cu1 N11 81.1(5) . . ?
C1 Cu1 C2 33.98(19) . . ?
N3 Cu1 C2 133.23(17) . . ?
N2 Cu1 C2 127.1(4) . . ?
N2' Cu1 C2 132.2(4) . . ?
N11 Cu1 C2 113.4(7) . . ?
C1 Cu1 N11' 95.6(5) . . ?
N3 Cu1 N11' 105.2(7) . . ?
N2' Cu1 N11' 77.2(5) . . ?
C2 Cu1 N11' 111.3(6) . . ?
C1 Cu1 Pt1 39.95(14) . . ?
N3 Cu1 Pt1 87.05(12) . . ?
N2 Cu1 Pt1 158.1(4) . . ?
N2' Cu1 Pt1 149.1(4) . . ?
N11 Cu1 Pt1 84.5(3) . . ?
C2 Cu1 Pt1 73.90(13) . . ?
N11' Cu1 Pt1 77.3(3) . . ?
C36 N3 C32 118.6(4) . . ?
C36 N3 Cu1 128.9(4) . . ?
C32 N3 Cu1 112.4(3) . . ?
N3 C32 C33 122.3(5) . . ?
N3 C32 C31 117.0(7) . . ?
C33 C32 C31 120.6(7) . . ?
N3 C32 C31' 113.5(7) . . ?
C33 C32 C31' 122.9(7) . . ?
C43 C41 C44 110.6(5) . . ?
C43 C41 C42 109.5(5) . . ?
C44 C41 C42 108.8(5) . . ?
C43 C41 P1' 114.9(5) . . ?
C44 C41 P1' 103.5(5) . . ?
C42 C41 P1' 109.4(4) . . ?
C43 C41 P1 113.2(4) . . ?
C44 C41 P1 112.4(5) . . ?
C42 C41 P1 102.0(4) . . ?
O1 P1 C51 98.2(7) . . ?
O1 P1 C41 104.3(6) . . ?
C51 P1 C41 113.1(6) . . ?
O1 P1 Pt1 103.2(5) . . ?
C51 P1 Pt1 118.0(5) . . ?
C41 P1 Pt1 116.5(4) . . ?
C18 O1 P1 120.7(7) . . ?
C19 N11 C12 123.7(10) . . ?
C19 N11 Cu1 128.6(8) . . ?
C12 N11 Cu1 107.7(8) . . ?
C18 N12 C19 114.6(9) . . ?
C18 N12 Pt1 113.6(8) . . ?
C19 N12 Pt1 131.7(8) . . ?
C12 C11 N2 111.5(9) . . ?
C12 C11 H11A 109.3 . . ?
N2 C11 H11A 109.3 . . ?
C12 C11 H11B 109.3 . . ?
N2 C11 H11B 109.3 . . ?
H11A C11 H11B 108.0 . . ?
N11 C12 C13 118.7(13) . . ?
N11 C12 C11 119.9(10) . . ?
C13 C12 C11 121.4(11) . . ?
C14 C13 C12 119.6(12) . . ?
C14 C13 H13 120.2 . . ?
C12 C13 H13 120.2 . . ?
C13 C14 C15 121.7(11) . . ?
C13 C14 H14 119.2 . . ?
C15 C14 H14 119.2 . . ?
C14 C15 C16 125.1(10) . . ?
C14 C15 C19 119.1(12) . . ?
C16 C15 C19 115.7(11) . . ?
C17 C16 C15 120.8(10) . . ?
C17 C16 H16 119.6 . . ?
C15 C16 H16 119.6 . . ?
C16 C17 C18 118.3(11) . . ?
C16 C17 H17 120.8 . . ?
C18 C17 H17 120.8 . . ?
N12 C18 O1 119.7(9) . . ?
N12 C18 C17 124.3(11) . . ?
O1 C18 C17 115.7(10) . . ?
N11 C19 N12 118.6(9) . . ?
N11 C19 C15 117.2(10) . . ?
N12 C19 C15 124.2(11) . . ?
C21 N2 C11 111.2(10) . . ?
C21 N2 C31 108.5(10) . . ?
C11 N2 C31 107.7(10) . . ?
C21 N2 Cu1 120.3(9) . . ?
C11 N2 Cu1 103.6(7) . . ?
C31 N2 Cu1 104.7(7) . . ?
N2 C21 H21A 109.5 . . ?
N2 C21 H21B 109.5 . . ?
H21A C21 H21B 109.5 . . ?
N2 C21 H21C 109.5 . . ?
H21A C21 H21C 109.5 . . ?
H21B C21 H21C 109.5 . . ?
N2 C31 C32 111.8(9) . . ?
N2 C31 H31A 109.3 . . ?
C32 C31 H31A 109.3 . . ?
N2 C31 H31B 109.3 . . ?
C32 C31 H31B 109.3 . . ?
H31A C31 H31B 107.9 . . ?
C52 C51 C54 110.0(11) . . ?
C52 C51 C53 107.0(11) . . ?
C54 C51 C53 110.9(12) . . ?
C52 C51 P1 114.2(10) . . ?
C54 C51 P1 109.3(9) . . ?
C53 C51 P1 105.4(9) . . ?
C51 C52 H52A 109.5 . . ?
C51 C52 H52B 109.5 . . ?
H52A C52 H52B 109.5 . . ?
C51 C52 H52C 109.5 . . ?
H52A C52 H52C 109.5 . . ?
H52B C52 H52C 109.5 . . ?
C51 C53 H53A 109.5 . . ?
C51 C53 H53B 109.5 . . ?
H53A C53 H53B 109.5 . . ?
C51 C53 H53C 109.5 . . ?
H53A C53 H53C 109.5 . . ?
H53B C53 H53C 109.5 . . ?
C51 C54 H54A 109.5 . . ?
C51 C54 H54B 109.5 . . ?
H54A C54 H54B 109.5 . . ?
C51 C54 H54C 109.5 . . ?
H54A C54 H54C 109.5 . . ?
H54B C54 H54C 109.5 . . ?
O1' P1' C51' 96.7(7) . . ?
O1' P1' C41 98.3(7) . . ?
C51' P1' C41 115.2(6) . . ?
O1' P1' Pt1 100.8(5) . . ?
C51' P1' Pt1 120.0(6) . . ?
C41 P1' Pt1 118.1(4) . . ?
C18' O1' P1' 117.7(9) . . ?
C12' N11' C19' 115.9(9) . . ?
C12' N11' Cu1 110.2(8) . . ?
C19' N11' Cu1 133.7(7) . . ?
C18' N12' C19' 120.6(10) . . ?
C18' N12' Pt1 110.2(9) . . ?
C19' N12' Pt1 126.9(8) . . ?
C12' C11' N2' 112.6(10) . . ?
C12' C11' H11C 109.1 . . ?
N2' C11' H11C 109.1 . . ?
C12' C11' H11D 109.1 . . ?
N2' C11' H11D 109.1 . . ?
H11C C11' H11D 107.8 . . ?
N11' C12' C13' 122.5(13) . . ?
N11' C12' C11' 116.6(10) . . ?
C13' C12' C11' 120.9(11) . . ?
C14' C13' C12' 120.6(12) . . ?
C14' C13' H13' 119.7 . . ?
C12' C13' H13' 119.7 . . ?
C13' C14' C15' 120.3(11) . . ?
C13' C14' H14' 119.9 . . ?
C15' C14' H14' 119.9 . . ?
C14' C15' C16' 125.0(11) . . ?
C14' C15' C19' 117.4(12) . . ?
C16' C15' C19' 117.6(11) . . ?
C17' C16' C15' 121.8(9) . . ?
C17' C16' H16' 119.1 . . ?
C15' C16' H16' 119.1 . . ?
C16' C17' C18' 117.0(11) . . ?
C16' C17' H17' 121.5 . . ?
C18' C17' H17' 121.5 . . ?
N12' C18' O1' 122.4(10) . . ?
N12' C18' C17' 123.4(12) . . ?
O1' C18' C17' 113.8(11) . . ?
N12' C19' N11' 116.9(9) . . ?
N12' C19' C15' 119.5(11) . . ?
N11' C19' C15' 123.3(10) . . ?
C21' N2' C11' 109.6(10) . . ?
C21' N2' C31' 110.8(11) . . ?
C11' N2' C31' 110.9(11) . . ?
C21' N2' Cu1 117.8(9) . . ?
C11' N2' Cu1 105.5(8) . . ?
C31' N2' Cu1 102.0(8) . . ?
N2' C21' H21D 109.5 . . ?
N2' C21' H21E 109.5 . . ?
H21D C21' H21E 109.5 . . ?
N2' C21' H21F 109.5 . . ?
H21D C21' H21F 109.5 . . ?
H21E C21' H21F 109.5 . . ?
N2' C31' C32 112.1(10) . . ?
N2' C31' H31C 109.2 . . ?
C32 C31' H31C 109.2 . . ?
N2' C31' H31D 109.2 . . ?
C32 C31' H31D 109.2 . . ?
H31C C31' H31D 107.9 . . ?
C52' C51' C53' 107.6(11) . . ?
C52' C51' C54' 107.4(10) . . ?
C53' C51' C54' 109.8(11) . . ?
C52' C51' P1' 115.1(11) . . ?
C53' C51' P1' 105.9(9) . . ?
C54' C51' P1' 110.9(9) . . ?
C51' C52' H52D 109.5 . . ?
C51' C52' H52E 109.5 . . ?
H52D C52' H52E 109.5 . . ?
C51' C52' H52F 109.5 . . ?
H52D C52' H52F 109.5 . . ?
H52E C52' H52F 109.5 . . ?
C51' C53' H53D 109.5 . . ?
C51' C53' H53E 109.5 . . ?
H53D C53' H53E 109.5 . . ?
C51' C53' H53F 109.5 . . ?
H53D C53' H53F 109.5 . . ?
H53E C53' H53F 109.5 . . ?
C51' C54' H54D 109.5 . . ?
C51' C54' H54E 109.5 . . ?
H54D C54' H54E 109.5 . . ?
C51' C54' H54F 109.5 . . ?
H54D C54' H54F 109.5 . . ?
H54E C54' H54F 109.5 . . ?
C6 O2 C9 117.6(5) . . ?
C2 C1 Cu1 80.2(3) . . ?
C2 C1 Pt1 176.7(4) . . ?
Cu1 C1 Pt1 101.1(2) . . ?
C1 C2 C3 164.4(5) . . ?
C1 C2 Cu1 65.8(3) . . ?
C3 C2 Cu1 129.8(4) . . ?
C8 C3 C4 117.1(4) . . ?
C8 C3 C2 122.1(4) . . ?
C4 C3 C2 120.8(4) . . ?
C5 C4 C3 120.9(5) . . ?
C5 C4 H4 119.5 . . ?
C3 C4 H4 119.5 . . ?
C6 C5 C4 120.5(5) . . ?
C6 C5 H5 119.8 . . ?
C4 C5 H5 119.8 . . ?
O2 C6 C7 123.4(5) . . ?
O2 C6 C5 116.8(5) . . ?
C7 C6 C5 119.8(5) . . ?
C6 C7 C8 119.1(5) . . ?
C6 C7 H7 120.5 . . ?
C8 C7 H7 120.5 . . ?
C3 C8 C7 122.6(5) . . ?
C3 C8 H8 118.7 . . ?
C7 C8 H8 118.7 . . ?
O2 C9 H9A 109.5 . . ?
O2 C9 H9B 109.5 . . ?
H9A C9 H9B 109.5 . . ?
O2 C9 H9C 109.5 . . ?
H9A C9 H9C 109.5 . . ?
H9B C9 H9C 109.5 . . ?
Pt1 C10 H10A 109.5 . . ?
Pt1 C10 H10B 109.5 . . ?
H10A C10 H10B 109.5 . . ?
Pt1 C10 H10C 109.5 . . ?
H10A C10 H10C 109.5 . . ?
H10B C10 H10C 109.5 . . ?
C32 C33 C34 118.2(5) . . ?
C32 C33 H33 120.9 . . ?
C34 C33 H33 120.9 . . ?
C35 C34 C33 119.0(5) . . ?
C35 C34 H34 120.5 . . ?
C33 C34 H34 120.5 . . ?
C34 C35 C36 119.5(5) . . ?
C34 C35 H35 120.3 . . ?
C36 C35 H35 120.3 . . ?
N3 C36 C35 122.4(5) . . ?
N3 C36 H36 118.8 . . ?
C35 C36 H36 118.8 . . ?
C41 C42 H42A 109.5 . . ?
C41 C42 H42B 109.5 . . ?
H42A C42 H42B 109.5 . . ?
C41 C42 H42C 109.5 . . ?
H42A C42 H42C 109.5 . . ?
H42B C42 H42C 109.5 . . ?
C41 C43 H43A 109.5 . . ?
C41 C43 H43B 109.5 . . ?
H43A C43 H43B 109.5 . . ?
C41 C43 H43C 109.5 . . ?
H43A C43 H43C 109.5 . . ?
H43B C43 H43C 109.5 . . ?
C41 C44 H44A 109.5 . . ?
C41 C44 H44B 109.5 . . ?
H44A C44 H44B 109.5 . . ?
C41 C44 H44C 109.5 . . ?
H44A C44 H44C 109.5 . . ?
H44B C44 H44C 109.5 . . ?
F13 B1 F12 110.4(6) . . ?
F13 B1 F14 109.6(6) . . ?
F12 B1 F14 109.6(6) . . ?
F13 B1 F11 107.9(5) . . ?
F12 B1 F11 109.9(6) . . ?
F14 B1 F11 109.5(5) . . ?
F13' B1' F12' 110.4(15) . . ?
F13' B1' F14 109.5(15) . . ?
F12' B1' F14 109.5(15) . . ?
F13' B1' F11' 108.1(16) . . ?
F12' B1' F11' 109.5(16) . . ?
F14 B1' F11' 109.7(14) . . ?
C11S O1S C14S 105.0(8) . . ?
C12S C11S O1S 109.9(13) . . ?
C12S C11S H11E 109.7 . . ?
O1S C11S H11E 109.7 . . ?
C12S C11S H11F 109.7 . . ?
O1S C11S H11F 109.7 . . ?
H11E C11S H11F 108.2 . . ?
C11S C12S C13S 105.7(12) . . ?
C11S C12S H12A 110.6 . . ?
C13S C12S H12A 110.6 . . ?
C11S C12S H12B 110.6 . . ?
C13S C12S H12B 110.6 . . ?
H12A C12S H12B 108.7 . . ?
C14S C13S C12S 101.0(9) . . ?
C14S C13S H13A 111.6 . . ?
C12S C13S H13A 111.6 . . ?
C14S C13S H13B 111.6 . . ?
C12S C13S H13B 111.6 . . ?
H13A C13S H13B 109.4 . . ?
O1S C14S C13S 106.3(9) . . ?
O1S C14S H14A 110.5 . . ?
C13S C14S H14A 110.5 . . ?
O1S C14S H14B 110.5 . . ?
C13S C14S H14B 110.5 . . ?
H14A C14S H14B 108.7 . . ?
C21S O2S C24S 106(2) . . ?
C22S C21S O2S 109(3) . . ?
C22S C21S H21G 109.8 . . ?
O2S C21S H21G 109.8 . . ?
C22S C21S H21H 109.8 . . ?
O2S C21S H21H 109.8 . . ?
H21G C21S H21H 108.3 . . ?
C21S C22S C23S 104(2) . . ?
C21S C22S H22A 110.9 . . ?
C23S C22S H22A 110.9 . . ?
C21S C22S H22B 110.9 . . ?
C23S C22S H22B 110.9 . . ?
H22A C22S H22B 108.9 . . ?
C24S C23S C22S 101.4(19) . . ?
C24S C23S H23A 111.5 . . ?
C22S C23S H23A 111.5 . . ?
C24S C23S H23B 111.5 . . ?
C22S C23S H23B 111.5 . . ?
H23A C23S H23B 109.3 . . ?
O2S C24S C23S 106.7(19) . . ?
O2S C24S H24A 110.4 . . ?
C23S C24S H24A 110.4 . . ?
O2S C24S H24B 110.4 . . ?
C23S C24S H24B 110.4 . . ?
H24A C24S H24B 108.6 . . ?
C31S O3S C34S 105.6(14) . . ?
O3S C31S C32S 109.9(13) . . ?
O3S C31S H31E 109.7 . . ?
C32S C31S H31E 109.7 . . ?
O3S C31S H31F 109.7 . . ?
C32S C31S H31F 109.7 . . ?
H31E C31S H31F 108.2 . . ?
C33S C32S C31S 106.0(13) . . ?
C33S C32S H32A 110.5 . . ?
C31S C32S H32A 110.5 . . ?
C33S C32S H32B 110.5 . . ?
C31S C32S H32B 110.5 . . ?
H32A C32S H32B 108.7 . . ?
C32S C33S C34S 103.3(14) . . ?
C32S C33S H33A 111.1 . . ?
C34S C33S H33A 111.1 . . ?
C32S C33S H33B 111.1 . . ?
C34S C33S H33B 111.1 . . ?
H33A C33S H33B 109.1 . . ?
O3S C34S C33S 107.1(14) . . ?
O3S C34S H34A 110.3 . . ?
C33S C34S H34A 110.3 . . ?
O3S C34S H34B 110.3 . . ?
C33S C34S H34B 110.3 . . ?
H34A C34S H34B 108.6 . . ?
C41S O4S C44S 102.5(14) . . ?
O4S C41S C42S 104.2(15) . . ?
O4S C41S H41A 110.9 . . ?
C42S C41S H41A 110.9 . . ?
O4S C41S H41B 110.9 . . ?
C42S C41S H41B 110.9 . . ?
H41A C41S H41B 108.9 . . ?
C43S C42S C41S 101.9(14) . . ?
C43S C42S H42D 111.4 . . ?
C41S C42S H42D 111.4 . . ?
C43S C42S H42E 111.4 . . ?
C41S C42S H42E 111.4 . . ?
H42D C42S H42E 109.2 . . ?
C42S C43S C44S 102.3(14) . . ?
C42S C43S H43D 111.3 . . ?
C44S C43S H43D 111.3 . . ?
C42S C43S H43E 111.3 . . ?
C44S C43S H43E 111.3 . . ?
H43D C43S H43E 109.2 . . ?
O4S C44S C43S 109.2(14) . . ?
O4S C44S H44D 109.8 . . ?
C43S C44S H44D 109.8 . . ?
O4S C44S H44E 109.8 . . ?
C43S C44S H44E 109.8 . . ?
H44D C44S H44E 108.3 . . ?
C51S O5S C54S 106.1(15) . . ?
O5S C51S C52S 108.5(16) . . ?
O5S C51S H51A 110.0 . . ?
C52S C51S H51A 110.0 . . ?
O5S C51S H51B 110.0 . . ?
C52S C51S H51B 110.0 . . ?
H51A C51S H51B 108.4 . . ?
C51S C52S C53S 103.1(16) . . ?
C51S C52S H52G 111.1 . . ?
C53S C52S H52G 111.1 . . ?
C51S C52S H52H 111.1 . . ?
C53S C52S H52H 111.1 . . ?
H52G C52S H52H 109.1 . . ?
C52S C53S C54S 100.3(16) . . ?
C52S C53S H53G 111.7 . . ?
C54S C53S H53G 111.7 . . ?
C52S C53S H53H 111.7 . . ?
C54S C53S H53H 111.7 . . ?
H53G C53S H53H 109.5 . . ?
O5S C54S C53S 107.4(16) . . ?
O5S C54S H54G 110.2 . . ?
C53S C54S H54G 110.2 . . ?
O5S C54S H54H 110.2 . . ?
C53S C54S H54H 110.2 . . ?
H54G C54S H54H 108.5 . . ?

loop_
_geom_bond_atom_site_label_1
_geom_bond_atom_site_label_2
_geom_bond_distance
_geom_bond_site_symmetry_2
_geom_bond_publ_flag
Pt1 C1 2.024(5) . ?
Pt1 C10 2.099(5) . ?
Pt1 N12' 2.214(10) . ?
Pt1 P1' 2.227(8) . ?
Pt1 P1 2.235(7) . ?
Pt1 N12 2.282(9) . ?
Pt1 Cu1 3.0934(8) . ?
Cu1 C1 1.982(5) . ?
Cu1 N3 2.079(4) . ?
Cu1 N2 2.107(10) . ?
Cu1 N2' 2.120(10) . ?
Cu1 N11 2.136(10) . ?
Cu1 C2 2.141(4) . ?
Cu1 N11' 2.222(10) . ?
N3 C36 1.337(7) . ?
N3 C32 1.341(7) . ?
C32 C33 1.390(7) . ?
C32 C31 1.499(12) . ?
C32 C31' 1.532(13) . ?
C41 C43 1.520(8) . ?
C41 C44 1.526(8) . ?
C41 C42 1.545(8) . ?
C41 P1' 1.861(10) . ?
C41 P1 1.889(9) . ?
P1 O1 1.663(10) . ?
P1 C51 1.853(11) . ?
O1 C18 1.362(13) . ?
N11 C19 1.336(13) . ?
N11 C12 1.356(13) . ?
N12 C18 1.339(12) . ?
N12 C19 1.380(13) . ?
C11 C12 1.470(17) . ?
C11 N2 1.479(14) . ?
C11 H11A 0.9900 . ?
C11 H11B 0.9900 . ?
C12 C13 1.423(14) . ?
C13 C14 1.310(19) . ?
C13 H13 0.9500 . ?
C14 C15 1.395(17) . ?
C14 H14 0.9500 . ?
C15 C16 1.425(17) . ?
C15 C19 1.432(11) . ?
C16 C17 1.350(17) . ?
C16 H16 0.9500 . ?
C17 C18 1.428(12) . ?
C17 H17 0.9500 . ?
N2 C21 1.472(14) . ?
N2 C31 1.490(11) . ?
C21 H21A 0.9800 . ?
C21 H21B 0.9800 . ?
C21 H21C 0.9800 . ?
C31 H31A 0.9900 . ?
C31 H31B 0.9900 . ?
C51 C52 1.518(14) . ?
C51 C54 1.543(18) . ?
C51 C53 1.556(13) . ?
C52 H52A 0.9800 . ?
C52 H52B 0.9800 . ?
C52 H52C 0.9800 . ?
C53 H53A 0.9800 . ?
C53 H53B 0.9800 . ?
C53 H53C 0.9800 . ?
C54 H54A 0.9800 . ?
C54 H54B 0.9800 . ?
C54 H54C 0.9800 . ?
P1' O1' 1.684(10) . ?
P1' C51' 1.840(11) . ?
O1' C18' 1.354(14) . ?
N11' C12' 1.358(12) . ?
N11' C19' 1.359(13) . ?
N12' C18' 1.341(13) . ?
N12' C19' 1.344(13) . ?
C11' C12' 1.467(17) . ?
C11' N2' 1.482(14) . ?
C11' H11C 0.9900 . ?
C11' H11D 0.9900 . ?
C12' C13' 1.434(15) . ?
C13' C14' 1.311(19) . ?
C13' H13' 0.9500 . ?
C14' C15' 1.393(17) . ?
C14' H14' 0.9500 . ?
C15' C16' 1.430(17) . ?
C15' C19' 1.439(11) . ?
C16' C17' 1.341(17) . ?
C16' H16' 0.9500 . ?
C17' C18' 1.418(13) . ?
C17' H17' 0.9500 . ?
N2' C21' 1.466(15) . ?
N2' C31' 1.485(12) . ?
C21' H21D 0.9800 . ?
C21' H21E 0.9800 . ?
C21' H21F 0.9800 . ?
C31' H31C 0.9900 . ?
C31' H31D 0.9900 . ?
C51' C52' 1.524(15) . ?
C51' C53' 1.545(13) . ?
C51' C54' 1.549(17) . ?
C52' H52D 0.9800 . ?
C52' H52E 0.9800 . ?
C52' H52F 0.9800 . ?
C53' H53D 0.9800 . ?
C53' H53E 0.9800 . ?
C53' H53F 0.9800 . ?
C54' H54D 0.9800 . ?
C54' H54E 0.9800 . ?
C54' H54F 0.9800 . ?
O2 C6 1.373(6) . ?
O2 C9 1.424(9) . ?
C1 C2 1.214(7) . ?
C2 C3 1.452(6) . ?
C3 C8 1.378(7) . ?
C3 C4 1.403(7) . ?
C4 C5 1.383(7) . ?
C4 H4 0.9500 . ?
C5 C6 1.382(8) . ?
C5 H5 0.9500 . ?
C6 C7 1.379(8) . ?
C7 C8 1.391(7) . ?
C7 H7 0.9500 . ?
C8 H8 0.9500 . ?
C9 H9A 0.9800 . ?
C9 H9B 0.9800 . ?
C9 H9C 0.9800 . ?
C10 H10A 0.9800 . ?
C10 H10B 0.9800 . ?
C10 H10C 0.9800 . ?
C33 C34 1.399(9) . ?
C33 H33 0.9500 . ?
C34 C35 1.365(8) . ?
C34 H34 0.9500 . ?
C35 C36 1.382(7) . ?
C35 H35 0.9500 . ?
C36 H36 0.9500 . ?
C42 H42A 0.9800 . ?
C42 H42B 0.9800 . ?
C42 H42C 0.9800 . ?
C43 H43A 0.9800 . ?
C43 H43B 0.9800 . ?
C43 H43C 0.9800 . ?
C44 H44A 0.9800 . ?
C44 H44B 0.9800 . ?
C44 H44C 0.9800 . ?
F14 B1' 1.394(12) . ?
F14 B1 1.394(7) . ?
B1 F13 1.380(9) . ?
B1 F12 1.385(8) . ?
B1 F11 1.404(7) . ?
B1' F13' 1.381(13) . ?
B1' F12' 1.384(12) . ?
B1' F11' 1.406(12) . ?
O1S C11S 1.398(17) . ?
O1S C14S 1.404(13) . ?
C11S C12S 1.340(17) . ?
C11S H11E 0.9900 . ?
C11S H11F 0.9900 . ?
C12S C13S 1.553(18) . ?
C12S H12A 0.9900 . ?
C12S H12B 0.9900 . ?
C13S C14S 1.518(16) . ?
C13S H13A 0.9900 . ?
C13S H13B 0.9900 . ?
C14S H14A 0.9900 . ?
C14S H14B 0.9900 . ?
O2S C21S 1.40(3) . ?
O2S C24S 1.40(2) . ?
C21S C22S 1.34(2) . ?
C21S H21G 0.9900 . ?
C21S H21H 0.9900 . ?
C22S C23S 1.54(3) . ?
C22S H22A 0.9900 . ?
C22S H22B 0.9900 . ?
C23S C24S 1.52(2) . ?
C23S H23A 0.9900 . ?
C23S H23B 0.9900 . ?
C24S H24A 0.9900 . ?
C24S H24B 0.9900 . ?
O3S C31S 1.43(2) . ?
O3S C34S 1.474(13) . ?
C31S C32S 1.504(16) . ?
C31S H31E 0.9900 . ?
C31S H31F 0.9900 . ?
C32S C33S 1.502(15) . ?
C32S H32A 0.9900 . ?
C32S H32B 0.9900 . ?
C33S C34S 1.515(14) . ?
C33S H33A 0.9900 . ?
C33S H33B 0.9900 . ?
C34S H34A 0.9900 . ?
C34S H34B 0.9900 . ?
O4S C41S 1.44(2) . ?
O4S C44S 1.479(13) . ?
C41S C42S 1.513(18) . ?
C41S H41A 0.9900 . ?
C41S H41B 0.9900 . ?
C42S C43S 1.510(17) . ?
C42S H42D 0.9900 . ?
C42S H42E 0.9900 . ?
C43S C44S 1.518(14) . ?
C43S H43D 0.9900 . ?
C43S H43E 0.9900 . ?
C44S H44D 0.9900 . ?
C44S H44E 0.9900 . ?
O5S C51S 1.43(2) . ?
O5S C54S 1.478(15) . ?
C51S C52S 1.505(19) . ?
C51S H51A 0.9900 . ?
C51S H51B 0.9900 . ?
C52S C53S 1.511(17) . ?
C52S H52G 0.9900 . ?
C52S H52H 0.9900 . ?
C53S C54S 1.523(15) . ?
C53S H53G 0.9900 . ?
C53S H53H 0.9900 . ?
C54S H54G 0.9900 . ?
C54S H54H 0.9900 . ?

loop_
_geom_torsion_atom_site_label_1
_geom_torsion_atom_site_label_2
_geom_torsion_atom_site_label_3
_geom_torsion_atom_site_label_4
_geom_torsion
_geom_torsion_site_symmetry_1
_geom_torsion_site_symmetry_2
_geom_torsion_site_symmetry_3
_geom_torsion_site_symmetry_4
_geom_torsion_publ_flag
C36 N3 C32 C33 -0.3(8) . . . . ?
Cu1 N3 C32 C33 176.6(4) . . . . ?
C36 N3 C32 C31 -176.5(9) . . . . ?
Cu1 N3 C32 C31 0.3(10) . . . . ?
C36 N3 C32 C31' 167.3(9) . . . . ?
Cu1 N3 C32 C31' -15.9(9) . . . . ?
C43 C41 P1 O1 -66.1(7) . . . . ?
C44 C41 P1 O1 167.8(6) . . . . ?
C42 C41 P1 O1 51.4(6) . . . . ?
C43 C41 P1 C51 39.5(8) . . . . ?
C44 C41 P1 C51 -86.7(7) . . . . ?
C42 C41 P1 C51 157.0(6) . . . . ?
C43 C41 P1 Pt1 -179.0(5) . . . . ?
C44 C41 P1 Pt1 54.8(6) . . . . ?
C42 C41 P1 Pt1 -61.5(6) . . . . ?
C51 P1 O1 C18 138.2(11) . . . . ?
C41 P1 O1 C18 -105.4(11) . . . . ?
Pt1 P1 O1 C18 16.8(12) . . . . ?
C19 N11 C12 C13 3(3) . . . . ?
Cu1 N11 C12 C13 -175.6(13) . . . . ?
C19 N11 C12 C11 -178(2) . . . . ?
Cu1 N11 C12 C11 4(2) . . . . ?
N2 C11 C12 N11 27(2) . . . . ?
N2 C11 C12 C13 -154.1(14) . . . . ?
N11 C12 C13 C14 -2(2) . . . . ?
C11 C12 C13 C14 178.5(15) . . . . ?
C12 C13 C14 C15 0(2) . . . . ?
C13 C14 C15 C16 -175.1(13) . . . . ?
C13 C14 C15 C19 2(2) . . . . ?
C14 C15 C16 C17 173.8(14) . . . . ?
C19 C15 C16 C17 -3(2) . . . . ?
C15 C16 C17 C18 1.5(19) . . . . ?
C19 N12 C18 O1 169.0(17) . . . . ?
Pt1 N12 C18 O1 -8(2) . . . . ?
C19 N12 C18 C17 -17(3) . . . . ?
Pt1 N12 C18 C17 165.8(13) . . . . ?
P1 O1 C18 N12 -6(2) . . . . ?
P1 O1 C18 C17 179.1(11) . . . . ?
C16 C17 C18 N12 10(2) . . . . ?
C16 C17 C18 O1 -176.2(12) . . . . ?
C12 N11 C19 N12 180(2) . . . . ?
Cu1 N11 C19 N12 -2(3) . . . . ?
C12 N11 C19 C15 -1(3) . . . . ?
Cu1 N11 C19 C15 177.2(17) . . . . ?
C18 N12 C19 N11 -166(2) . . . . ?
Pt1 N12 C19 N11 10(3) . . . . ?
C18 N12 C19 C15 15(3) . . . . ?
Pt1 N12 C19 C15 -168.7(18) . . . . ?
C14 C15 C19 N11 -1(3) . . . . ?
C16 C15 C19 N11 176.0(17) . . . . ?
C14 C15 C19 N12 177.6(19) . . . . ?
C16 C15 C19 N12 -5(3) . . . . ?
C12 C11 N2 C21 -171.9(12) . . . . ?
C12 C11 N2 C31 69.3(14) . . . . ?
C12 C11 N2 Cu1 -41.3(13) . . . . ?
C21 N2 C31 C32 92.4(14) . . . . ?
C11 N2 C31 C32 -147.1(11) . . . . ?
Cu1 N2 C31 C32 -37.3(13) . . . . ?
N3 C32 C31 N2 26.2(15) . . . . ?
C33 C32 C31 N2 -150.1(9) . . . . ?
O1 P1 C51 C52 40.9(11) . . . . ?
C41 P1 C51 C52 -68.6(12) . . . . ?
Pt1 P1 C51 C52 150.5(9) . . . . ?
O1 P1 C51 C54 164.5(9) . . . . ?
C41 P1 C51 C54 55.1(10) . . . . ?
Pt1 P1 C51 C54 -85.8(9) . . . . ?
O1 P1 C51 C53 -76.3(11) . . . . ?
C41 P1 C51 C53 174.3(9) . . . . ?
Pt1 P1 C51 C53 33.4(12) . . . . ?
C43 C41 P1' O1' -62.1(7) . . . . ?
C44 C41 P1' O1' 177.3(6) . . . . ?
C42 C41 P1' O1' 61.5(6) . . . . ?
C43 C41 P1' C51' 39.5(9) . . . . ?
C44 C41 P1' C51' -81.2(8) . . . . ?
C42 C41 P1' C51' 163.0(7) . . . . ?
C43 C41 P1' Pt1 -169.1(5) . . . . ?
C44 C41 P1' Pt1 70.3(6) . . . . ?
C42 C41 P1' Pt1 -45.5(7) . . . . ?
C51' P1' O1' C18' 142.2(12) . . . . ?
C41 P1' O1' C18' -101.0(12) . . . . ?
Pt1 P1' O1' C18' 19.9(12) . . . . ?
C19' N11' C12' C13' 0(3) . . . . ?
Cu1 N11' C12' C13' -175.3(14) . . . . ?
C19' N11' C12' C11' -177.9(18) . . . . ?
Cu1 N11' C12' C11' 6(2) . . . . ?
N2' C11' C12' N11' 25(2) . . . . ?
N2' C11' C12' C13' -153.0(15) . . . . ?
N11' C12' C13' C14' 0(3) . . . . ?
C11' C12' C13' C14' 177.9(15) . . . . ?
C12' C13' C14' C15' -1(2) . . . . ?
C13' C14' C15' C16' -175.5(14) . . . . ?
C13' C14' C15' C19' 3(2) . . . . ?
C14' C15' C16' C17' 175.2(13) . . . . ?
C19' C15' C16' C17' -3(2) . . . . ?
C15' C16' C17' C18' 3(2) . . . . ?
C19' N12' C18' O1' 175(2) . . . . ?
Pt1 N12' C18' O1' -21(2) . . . . ?
C19' N12' C18' C17' 2(3) . . . . ?
Pt1 N12' C18' C17' 166.1(14) . . . . ?
P1' O1' C18' N12' 0(2) . . . . ?
P1' O1' C18' C17' 173.6(12) . . . . ?
C16' C17' C18' N12' -2(2) . . . . ?
C16' C17' C18' O1' -176.0(13) . . . . ?
C18' N12' C19' N11' -175(2) . . . . ?
Pt1 N12' C19' N11' 23(3) . . . . ?
C18' N12' C19' C15' -2(3) . . . . ?
Pt1 N12' C19' C15' -163.3(17) . . . . ?
C12' N11' C19' N12' 174(2) . . . . ?
Cu1 N11' C19' N12' -11(3) . . . . ?
C12' N11' C19' C15' 1(3) . . . . ?
Cu1 N11' C19' C15' 175.6(18) . . . . ?
C14' C15' C19' N12' -175.9(19) . . . . ?
C16' C15' C19' N12' 3(3) . . . . ?
C14' C15' C19' N11' -3(3) . . . . ?
C16' C15' C19' N11' 175.6(19) . . . . ?
C12' C11' N2' C21' -171.9(12) . . . . ?
C12' C11' N2' C31' 65.5(15) . . . . ?
C12' C11' N2' Cu1 -44.1(13) . . . . ?
C21' N2' C31' C32 83.5(15) . . . . ?
C11' N2' C31' C32 -154.6(12) . . . . ?
Cu1 N2' C31' C32 -42.7(14) . . . . ?
N3 C32 C31' N2' 41.9(15) . . . . ?
C33 C32 C31' N2' -150.7(9) . . . . ?
O1' P1' C51' C52' 40.7(12) . . . . ?
C41 P1' C51' C52' -61.9(12) . . . . ?
Pt1 P1' C51' C52' 147.3(9) . . . . ?
O1' P1' C51' C53' -78.1(11) . . . . ?
C41 P1' C51' C53' 179.4(9) . . . . ?
Pt1 P1' C51' C53' 28.5(12) . . . . ?
O1' P1' C51' C54' 162.9(10) . . . . ?
C41 P1' C51' C54' 60.3(11) . . . . ?
Pt1 P1' C51' C54' -90.5(9) . . . . ?
Cu1 C1 C2 C3 -176.0(17) . . . . ?
C1 C2 C3 C8 -174.4(16) . . . . ?
Cu1 C2 C3 C8 10.4(7) . . . . ?
C1 C2 C3 C4 5(2) . . . . ?
Cu1 C2 C3 C4 -170.4(4) . . . . ?
C8 C3 C4 C5 -1.4(8) . . . . ?
C2 C3 C4 C5 179.4(5) . . . . ?
C3 C4 C5 C6 1.3(9) . . . . ?
C9 O2 C6 C7 0.4(10) . . . . ?
C9 O2 C6 C5 -179.2(6) . . . . ?
C4 C5 C6 O2 178.7(6) . . . . ?
C4 C5 C6 C7 -0.8(9) . . . . ?
O2 C6 C7 C8 -179.1(5) . . . . ?
C5 C6 C7 C8 0.4(9) . . . . ?
C4 C3 C8 C7 1.0(7) . . . . ?
C2 C3 C8 C7 -179.8(5) . . . . ?
C6 C7 C8 C3 -0.5(8) . . . . ?
N3 C32 C33 C34 0.0(8) . . . . ?
C31 C32 C33 C34 176.1(9) . . . . ?
C31' C32 C33 C34 -166.3(10) . . . . ?
C32 C33 C34 C35 0.2(8) . . . . ?
C33 C34 C35 C36 -0.1(8) . . . . ?
C32 N3 C36 C35 0.3(8) . . . . ?
Cu1 N3 C36 C35 -175.9(4) . . . . ?
C34 C35 C36 N3 -0.1(8) . . . . ?
C14S O1S C11S C12S -36.9(19) . . . . ?
O1S C11S C12S C13S 27(2) . . . . ?
C11S C12S C13S C14S -7.4(17) . . . . ?
C11S O1S C14S C13S 29.9(14) . . . . ?
C12S C13S C14S O1S -13.9(13) . . . . ?
C24S O2S C21S C22S 37(6) . . . . ?
O2S C21S C22S C23S -34(7) . . . . ?
C21S C22S C23S C24S 19(7) . . . . ?
C21S O2S C24S C23S -22(6) . . . . ?
C22S C23S C24S O2S 2(6) . . . . ?
C34S O3S C31S C32S 16(2) . . . . ?
O3S C31S C32S C33S 2(3) . . . . ?
C31S C32S C33S C34S -18(3) . . . . ?
C31S O3S C34S C33S -28(2) . . . . ?
C32S C33S C34S O3S 28(3) . . . . ?
C44S O4S C41S C42S -41(2) . . . . ?
O4S C41S C42S C43S 45(2) . . . . ?
C41S C42S C43S C44S -30(2) . . . . ?
C41S O4S C44S C43S 21(3) . . . . ?
C42S C43S C44S O4S 6(3) . . . . ?
C54S O5S C51S C52S -9(5) . . . . ?
O5S C51S C52S C53S 30(4) . . . . ?
C51S C52S C53S C54S -37(3) . . . . ?
C51S O5S C54S C53S -15(5) . . . . ?
C52S C53S C54S O5S 33(4) . . . . ?
